data_1531163
loop_
_publ_author_name
'Berger, R.'
'Fritzsche, M.'
'Broddefalk, A.'
'Malaman, B.'
'Nordblad, P.'

_publ_section_title
;
 A study of the structural and magnetic properties of Tl Co2-x Cux Se2
;
_journal_name_full 'Journal of Alloys Compd.'
_journal_page_first 186
_journal_page_last 191
_journal_volume 343
_journal_year 2002
_chemical_formula_sum 'Co2 Se2 Tl'
_chemical_name_systematic 'Tl Co2 Se2'
_space_group_IT_number 139
_symmetry_space_group_name_Hall '-I 4 2'
_symmetry_space_group_name_H-M 'I 4/m m m'
_cell_angle_alpha 90
_cell_angle_beta 90
_cell_angle_gamma 90
_cell_formula_units_Z 2
_cell_length_a 3.8314
_cell_length_b 3.8314
_cell_length_c 13.4401
_cell_volume 197.296
_citation_journal_id_ASTM JALCEU
_cod_data_source_file Berger_JALCEU_2002_516.cif
_cod_data_source_block Co2Se2Tl1
_cod_original_cell_volume 197.2956
_cod_original_formula_sum 'Co2 Se2 Tl1'
_cod_database_code 1531163

loop_
_symmetry_equiv_pos_as_xyz
x,y,z
-y,x,z
-x,-y,z
y,-x,z
x,-y,-z
y,x,-z
-x,y,-z
-y,-x,-z
-x,-y,-z
y,-x,-z
x,y,-z
-y,x,-z
-x,y,z
-y,-x,z
x,-y,z
y,x,z
x+1/2,y+1/2,z+1/2
-y+1/2,x+1/2,z+1/2
-x+1/2,-y+1/2,z+1/2
y+1/2,-x+1/2,z+1/2
x+1/2,-y+1/2,-z+1/2
y+1/2,x+1/2,-z+1/2
-x+1/2,y+1/2,-z+1/2
-y+1/2,-x+1/2,-z+1/2
-x+1/2,-y+1/2,-z+1/2
y+1/2,-x+1/2,-z+1/2
x+1/2,y+1/2,-z+1/2
-y+1/2,x+1/2,-z+1/2
-x+1/2,y+1/2,z+1/2
-y+1/2,-x+1/2,z+1/2
x+1/2,-y+1/2,z+1/2
y+1/2,x+1/2,z+1/2

loop_
_atom_site_label
_atom_site_type_symbol
_atom_site_fract_x
_atom_site_fract_y
_atom_site_fract_z
_atom_site_occupancy
_atom_site_U_iso_or_equiv
Tl1 Tl+1 0 0 0 1 0.0
Se1 Se-2 0 0 0.3537 1 0.0
Co1 Co+1 0 0.5 0.25 1 0.0
